data_4345790
loop_
_publ_author_name
'Gupta, Arvind Kumar'
'Akkarasamiyo, Sunisa'
'Orthaber, Andreas'

_publ_section_title
;
 Rich Coordination Chemistry of \p-Acceptor Dibenzoarsole Ligands.
;
_journal_issue 8
_journal_name_full 'Inorganic chemistry'
_journal_page_first 4505
_journal_page_last 4512
_journal_paper_doi 10.1021/acs.inorgchem.7b00100
_journal_volume 56
_journal_year 2017
_chemical_formula_sum 'C36 H24 As2 Cl2 Pd'
_chemical_formula_weight 783.69
_space_group_crystal_system monoclinic
_space_group_IT_number 15
_space_group_name_Hall '-C 2yc'
_space_group_name_H-M_alt 'C 1 2/c 1'
_symmetry_space_group_name_Hall '-C 2yc'
_symmetry_space_group_name_H-M 'C 1 2/c 1'
_atom_sites_solution_hydrogens geom
_audit_creation_method SHELXL-2014/7
_cell_angle_alpha 90
_cell_angle_beta 104.93(3)
_cell_angle_gamma 90
_cell_formula_units_Z 4
_cell_length_a 14.26(3)
_cell_length_b 10.488(19)
_cell_length_c 20.49(4)
_cell_measurement_reflns_used 980
_cell_measurement_temperature 100(2)
_cell_measurement_theta_max 22.20
_cell_measurement_theta_min 2.44
_cell_volume 2961(10)
_computing_cell_refinement 'Bruker SAINT'
_computing_data_collection 'Bruker APEX2'
_computing_data_reduction 'Bruker SAINT'
_computing_molecular_graphics 'Bruker SHELXTL'
_computing_publication_material 'Bruker SHELXTL'
_computing_structure_refinement 'SHELXL-2014/7 (Sheldrick, 2014)'
_computing_structure_solution 'SHELXS-97 (Sheldrick 2008)'
_diffrn_ambient_temperature 100(2)
_diffrn_measured_fraction_theta_full 0.963
_diffrn_measured_fraction_theta_max 0.963
_diffrn_measurement_device_type 'Bruker APEX-II CCD'
_diffrn_measurement_method '\f and \w scans'
_diffrn_radiation_type MoK\a
_diffrn_radiation_wavelength 0.71073
_diffrn_reflns_av_R_equivalents 0.2436
_diffrn_reflns_av_unetI/netI 0.2145
_diffrn_reflns_Laue_measured_fraction_full 0.963
_diffrn_reflns_Laue_measured_fraction_max 0.963
_diffrn_reflns_limit_h_max 15
_diffrn_reflns_limit_h_min -15
_diffrn_reflns_limit_k_max 11
_diffrn_reflns_limit_k_min -11
_diffrn_reflns_limit_l_max 21
_diffrn_reflns_limit_l_min -22
_diffrn_reflns_number 8014
_diffrn_reflns_point_group_measured_fraction_full 0.963
_diffrn_reflns_point_group_measured_fraction_max 0.963
_diffrn_reflns_theta_full 23.348
_diffrn_reflns_theta_max 23.348
_diffrn_reflns_theta_min 2.057
_exptl_absorpt_coefficient_mu 3.051
_exptl_absorpt_correction_T_max 0.7449
_exptl_absorpt_correction_T_min 0.2741
_exptl_absorpt_correction_type multi-scan
_exptl_absorpt_process_details SADABS
_exptl_crystal_colour orange
_exptl_crystal_density_diffrn 1.758
_exptl_crystal_description prism
_exptl_crystal_F_000 1544
_exptl_crystal_size_max 0.36
_exptl_crystal_size_mid 0.28
_exptl_crystal_size_min 0.18
_refine_diff_density_max 2.680
_refine_diff_density_min -1.912
_refine_diff_density_rms 0.300
_refine_ls_extinction_method none
_refine_ls_goodness_of_fit_ref 1.231
_refine_ls_hydrogen_treatment constr
_refine_ls_matrix_type full
_refine_ls_number_parameters 186
_refine_ls_number_reflns 2071
_refine_ls_number_restraints 87
_refine_ls_restrained_S_all 1.208
_refine_ls_R_factor_all 0.2344
_refine_ls_R_factor_gt 0.1662
_refine_ls_shift/su_max 0.000
_refine_ls_shift/su_mean 0.000
_refine_ls_structure_factor_coef Fsqd
_refine_ls_weighting_details 'w=1/[\s^2^(Fo^2^)+(0.2000P)^2^] where P=(Fo^2^+2Fc^2^)/3'
_refine_ls_weighting_scheme calc
_refine_ls_wR_factor_gt 0.3866
_refine_ls_wR_factor_ref 0.4322
_reflns_Friedel_coverage 0.000
_reflns_number_gt 1054
_reflns_number_total 2071
_reflns_threshold_expression 'I > 2\s(I)'
_cod_data_source_file ic7b00100_si_006.cif
_cod_data_source_block 07
_cod_database_code 4345790
_shelx_shelxl_version_number 2014/7
_shelx_space_group_comment
;
The symmetry employed for this shelxl refinement is uniquely defined
by the following loop, which should always be used as a source of
symmetry information in preference to the above space-group names.
They are only intended as comments.
;

loop_
_space_group_symop_operation_xyz
'x, y, z'
'-x, y, -z+1/2'
'x+1/2, y+1/2, z'
'-x+1/2, y+1/2, -z+1/2'
'-x, -y, -z'
'x, -y, z-1/2'
'-x+1/2, -y+1/2, -z'
'x+1/2, -y+1/2, z-1/2'

loop_
_atom_site_label
_atom_site_type_symbol
_atom_site_fract_x
_atom_site_fract_y
_atom_site_fract_z
_atom_site_U_iso_or_equiv
_atom_site_adp_type
_atom_site_occupancy
_atom_site_site_symmetry_order
_atom_site_calc_flag
_atom_site_refinement_flags_posn
_atom_site_refinement_flags_adp
_atom_site_refinement_flags_occupancy
Pd1 Pd 0.5000 0.1915(3) 0.2500 0.0488(12) Uani 1 2 d S T P
As1 As 0.5094(2) 0.3505(3) 0.33376(18) 0.0530(12) Uani 1 1 d . . .
Cl1 Cl 0.4775(6) 0.0349(6) 0.1647(4) 0.061(2) Uani 1 1 d . . .
C18 C 0.3372(16) 0.505(3) 0.3180(17) 0.060(9) Uani 1 1 d D . .
H18 H 0.3214 0.4390 0.3452 0.072 Uiso 1 1 calc R U .
C9 C 0.7194(19) 0.436(2) 0.3667(19) 0.061(10) Uani 1 1 d D . .
H9 H 0.7142 0.4501 0.3202 0.073 Uiso 1 1 calc R U .
C15 C 0.3876(19) 0.701(3) 0.2408(17) 0.065(9) Uani 1 1 d D . .
H15 H 0.4065 0.7716 0.2179 0.078 Uiso 1 1 calc R U .
C14 C 0.4506(18) 0.595(2) 0.2581(14) 0.047(8) Uani 1 1 d D . .
C8 C 0.636(2) 0.401(2) 0.3878(15) 0.058(9) Uani 1 1 d D . .
C7 C 0.642(2) 0.389(3) 0.4571(14) 0.078(10) Uani 1 1 d D U .
C10 C 0.809(2) 0.449(3) 0.4137(17) 0.074(11) Uani 1 1 d D . .
H10 H 0.8670 0.4634 0.3998 0.089 Uiso 1 1 calc R U .
C6 C 0.552(2) 0.343(3) 0.4717(14) 0.054(8) Uani 1 1 d D U .
C5 C 0.534(2) 0.321(3) 0.5342(18) 0.085(11) Uani 1 1 d D U .
H5 H 0.5842 0.3385 0.5738 0.102 Uiso 1 1 calc R U .
C16 C 0.297(2) 0.704(3) 0.257(2) 0.116(19) Uani 1 1 d D . .
H16 H 0.2547 0.7748 0.2437 0.139 Uiso 1 1 calc R U .
C12 C 0.730(2) 0.406(3) 0.5049(19) 0.073(10) Uani 1 1 d D U .
H12 H 0.7359 0.3930 0.5516 0.088 Uiso 1 1 calc R U .
C1 C 0.4756(19) 0.305(2) 0.4189(18) 0.077(12) Uani 1 1 d D . .
C17 C 0.270(2) 0.604(3) 0.2937(19) 0.088(14) Uani 1 1 d D . .
H17 H 0.2071 0.6020 0.3018 0.106 Uiso 1 1 calc R U .
C2 C 0.386(2) 0.260(3) 0.4231(18) 0.073(10) Uani 1 1 d D U .
H2 H 0.3362 0.2407 0.3835 0.088 Uiso 1 1 calc R U .
C13 C 0.4278(17) 0.503(2) 0.3021(14) 0.047(8) Uani 1 1 d D . .
C11 C 0.811(3) 0.442(3) 0.4819(19) 0.085(12) Uani 1 1 d D . .
H11 H 0.8692 0.4626 0.5145 0.102 Uiso 1 1 calc R U .
C4 C 0.4464(19) 0.275(3) 0.5408(18) 0.067(9) Uani 1 1 d D U .
H4 H 0.4380 0.2635 0.5849 0.081 Uiso 1 1 calc R U .
C3 C 0.371(3) 0.244(4) 0.4865(15) 0.094(12) Uani 1 1 d D U .
H3 H 0.3109 0.2137 0.4923 0.113 Uiso 1 1 calc R U .

loop_
_atom_site_aniso_label
_atom_site_aniso_U_11
_atom_site_aniso_U_22
_atom_site_aniso_U_33
_atom_site_aniso_U_23
_atom_site_aniso_U_13
_atom_site_aniso_U_12
Pd1 0.051(2) 0.0263(16) 0.084(3) 0.000 0.0450(19) 0.000
As1 0.061(2) 0.0273(16) 0.085(3) 0.0013(15) 0.0457(19) 0.0074(12)
Cl1 0.075(5) 0.035(4) 0.079(6) 0.002(4) 0.033(5) -0.012(3)
C18 0.061(18) 0.043(16) 0.08(3) -0.024(17) 0.033(18) 0.006(14)
C9 0.06(2) 0.027(14) 0.10(3) 0.025(16) 0.03(2) 0.018(13)
C15 0.08(2) 0.041(17) 0.08(3) -0.010(16) 0.03(2) 0.013(15)
C14 0.048(16) 0.041(16) 0.05(2) 0.000(14) 0.018(16) 0.020(12)
C8 0.09(2) 0.030(15) 0.06(2) -0.007(14) 0.03(2) 0.034(15)
C7 0.080(11) 0.076(11) 0.078(11) -0.002(5) 0.020(6) 0.002(5)
C10 0.08(2) 0.042(17) 0.12(4) 0.00(2) 0.06(3) 0.011(15)
C6 0.057(9) 0.052(9) 0.054(9) -0.002(5) 0.015(5) 0.006(5)
C5 0.086(12) 0.084(12) 0.084(12) 0.000(5) 0.022(6) 0.003(5)
C16 0.06(2) 0.06(2) 0.21(6) -0.01(3) 0.00(3) 0.044(18)
C12 0.076(11) 0.071(11) 0.073(11) -0.001(5) 0.021(6) 0.001(5)
C1 0.11(3) 0.030(16) 0.12(3) 0.013(18) 0.07(3) 0.035(17)
C17 0.07(2) 0.07(3) 0.11(4) -0.04(2) 0.00(2) 0.021(19)
C2 0.077(11) 0.072(11) 0.073(11) 0.002(5) 0.021(5) 0.000(5)
C13 0.058(17) 0.018(12) 0.06(2) -0.010(14) 0.015(16) 0.005(11)
C11 0.14(3) 0.041(19) 0.09(3) -0.010(19) 0.05(3) 0.018(19)
C4 0.068(10) 0.066(10) 0.068(10) 0.003(5) 0.018(5) 0.001(5)
C3 0.097(13) 0.093(13) 0.093(13) -0.001(5) 0.026(6) 0.001(5)

loop_
_atom_type_symbol
_atom_type_description
_atom_type_scat_dispersion_real
_atom_type_scat_dispersion_imag
_atom_type_scat_source
C C 0.0033 0.0016 'International Tables Vol C Tables 4.2.6.8 and 6.1.1.4'
H H 0.0000 0.0000 'International Tables Vol C Tables 4.2.6.8 and 6.1.1.4'
Cl Cl 0.1484 0.1585 'International Tables Vol C Tables 4.2.6.8 and 6.1.1.4'
As As 0.0499 2.0058 'International Tables Vol C Tables 4.2.6.8 and 6.1.1.4'
Pd Pd -0.9988 1.0072 'International Tables Vol C Tables 4.2.6.8 and 6.1.1.4'

loop_
_geom_angle_atom_site_label_1
_geom_angle_atom_site_label_2
_geom_angle_atom_site_label_3
_geom_angle
_geom_angle_site_symmetry_1
_geom_angle_site_symmetry_3
Cl1 Pd1 Cl1 91.8(4) 2_655 .
Cl1 Pd1 As1 175.6(2) 2_655 2_655
Cl1 Pd1 As1 88.9(3) . 2_655
Cl1 Pd1 As1 88.9(3) 2_655 .
Cl1 Pd1 As1 175.6(2) . .
As1 Pd1 As1 90.7(2) 2_655 .
C8 As1 C1 88.0(11) . .
C8 As1 C13 110.6(10) . .
C1 As1 C13 103.0(10) . .
C8 As1 Pd1 118.3(7) . .
C1 As1 Pd1 119.1(8) . .
C13 As1 Pd1 114.2(8) . .
C13 C18 C17 120(3) . .
C13 C18 H18 119.8 . .
C17 C18 H18 119.8 . .
C10 C9 C8 121(3) . .
C10 C9 H9 119.7 . .
C8 C9 H9 119.7 . .
C16 C15 C14 121(3) . .
C16 C15 H15 119.5 . .
C14 C15 H15 119.5 . .
C13 C14 C15 117(2) . .
C13 C14 C14 121(2) . 2_655
C15 C14 C14 120.3(18) . 2_655
C7 C8 C9 120(3) . .
C7 C8 As1 111(2) . .
C9 C8 As1 129(2) . .
C12 C7 C8 120(3) . .
C12 C7 C6 125(3) . .
C8 C7 C6 114(2) . .
C11 C10 C9 117(3) . .
C11 C10 H10 121.4 . .
C9 C10 H10 121.4 . .
C1 C6 C5 112(3) . .
C1 C6 C7 119(3) . .
C5 C6 C7 128(3) . .
C4 C5 C6 122(3) . .
C4 C5 H5 118.8 . .
C6 C5 H5 118.8 . .
C17 C16 C15 120(3) . .
C17 C16 H16 119.8 . .
C15 C16 H16 119.8 . .
C7 C12 C11 118(4) . .
C7 C12 H12 121.0 . .
C11 C12 H12 121.0 . .
C6 C1 C2 127(3) . .
C6 C1 As1 107(2) . .
C2 C1 As1 125(2) . .
C16 C17 C18 119(3) . .
C16 C17 H17 120.6 . .
C18 C17 H17 120.6 . .
C3 C2 C1 118(3) . .
C3 C2 H2 121.1 . .
C1 C2 H2 121.1 . .
C14 C13 C18 121(2) . .
C14 C13 As1 123.0(15) . .
C18 C13 As1 115.3(16) . .
C10 C11 C12 124(4) . .
C10 C11 H11 118.2 . .
C12 C11 H11 118.2 . .
C3 C4 C5 123(4) . .
C3 C4 H4 118.5 . .
C5 C4 H4 118.5 . .
C4 C3 C2 117(4) . .
C4 C3 H3 121.4 . .
C2 C3 H3 121.4 . .

loop_
_geom_bond_atom_site_label_1
_geom_bond_atom_site_label_2
_geom_bond_distance
_geom_bond_site_symmetry_2
Pd1 Cl1 2.358(9) 2_655
Pd1 Cl1 2.358(9) .
Pd1 As1 2.372(5) 2_655
Pd1 As1 2.372(5) .
As1 C8 1.94(3) .
As1 C1 1.98(4) .
As1 C13 1.99(2) .
C18 C13 1.411(18) .
C18 C17 1.415(18) .
C18 H18 0.9500 .
C9 C10 1.398(19) .
C9 C8 1.408(19) .
C9 H9 0.9500 .
C15 C16 1.416(18) .
C15 C14 1.422(17) .
C15 H15 0.9500 .
C14 C13 1.410(18) .
C14 C14 1.53(5) 2_655
C8 C7 1.408(19) .
C7 C12 1.394(19) .
C7 C6 1.47(4) .
C10 C11 1.394(19) .
C10 H10 0.9500 .
C6 C1 1.380(19) .
C6 C5 1.39(2) .
C5 C4 1.38(2) .
C5 H5 0.9500 .
C16 C17 1.405(18) .
C16 H16 0.9500 .
C12 C11 1.398(19) .
C12 H12 0.9500 .
C1 C2 1.388(19) .
C17 H17 0.9500 .
C2 C3 1.38(2) .
C2 H2 0.9500 .
C11 H11 0.9500 .
C4 C3 1.37(2) .
C4 H4 0.9500 .
C3 H3 0.9500 .
